data_2228592
loop_
_publ_author_name
'Cai, Yi-Ni'
'Chen, Jing'
'Feng, Yun-Long'

_publ_section_title
;
 Aqua[2-(3-carboxy-5-carboxylatophenoxy)acetato-\k<i>O</i>^1^]bis(1,10-phenanthroline-\k^2^<i>N</i>,<i>N</i>')manganese(II)
 dihydrate
;
_journal_coeditor_code WM2428
_journal_issue 12
_journal_name_full 'Acta Crystallographica Section E'
_journal_page_first m1641
_journal_page_last m1642
_journal_paper_doi 10.1107/S1600536810048142
_journal_volume 66
_journal_year 2010
_chemical_formula_iupac '[Mn (C10 H6 O7) (C12 H8 N2)2 (H2 O)], 2H2 O'
_chemical_formula_moiety 'C34 H28 Mn N4 O10'
_chemical_formula_sum 'C34 H28 Mn N4 O10'
_chemical_formula_weight 707.54
_chemical_name_systematic
;
Aqua[2-(3-carboxyphenoxy)acetato-\k<i>O</i>^1^]bis(1,10-phenanthroline-
\k^2^<i>N</i>,<i>N</i>')manganese(II) dihydrate
;
_space_group_IT_number 14
_symmetry_cell_setting monoclinic
_symmetry_space_group_name_Hall '-P 2yn'
_symmetry_space_group_name_H-M 'P 1 21/n 1'
_atom_sites_solution_hydrogens geom
_atom_sites_solution_primary direct
_atom_sites_solution_secondary difmap
_audit_creation_method SHELXL-97
_cell_angle_alpha 90.00
_cell_angle_beta 99.212(2)
_cell_angle_gamma 90.00
_cell_formula_units_Z 4
_cell_length_a 8.1024(2)
_cell_length_b 22.3106(6)
_cell_length_c 17.5381(5)
_cell_measurement_reflns_used 9990
_cell_measurement_temperature 296(2)
_cell_measurement_theta_max 27.71
_cell_measurement_theta_min 1.49
_cell_volume 3129.46(15)
_computing_cell_refinement 'SAINT (Bruker, 2006)'
_computing_data_collection 'APEX2 (Bruker, 2006)'
_computing_data_reduction 'SAINT (Bruker, 2006)'
_computing_molecular_graphics 'SHELXTL (Sheldrick, 2008) and DIAMOND (Brandenburg, 2007)'
_computing_publication_material 'SHELXTL (Sheldrick, 2008)'
_computing_structure_refinement 'SHELXS97 (Sheldrick, 2008)'
_computing_structure_solution 'SHELXS97 (Sheldrick, 2008)'
_diffrn_ambient_temperature 296(2)
_diffrn_measured_fraction_theta_full 0.992
_diffrn_measured_fraction_theta_max 0.992
_diffrn_measurement_device_type 'Bruker APEXII CCD'
_diffrn_measurement_method \w
_diffrn_radiation_monochromator graphite
_diffrn_radiation_source 'fine-focus sealed tube'
_diffrn_radiation_type MoK\a
_diffrn_radiation_wavelength 0.71073
_diffrn_reflns_av_R_equivalents 0.0501
_diffrn_reflns_av_sigmaI/netI 0.0309
_diffrn_reflns_limit_h_max 10
_diffrn_reflns_limit_h_min -10
_diffrn_reflns_limit_k_max 29
_diffrn_reflns_limit_k_min -28
_diffrn_reflns_limit_l_max 21
_diffrn_reflns_limit_l_min -22
_diffrn_reflns_number 69826
_diffrn_reflns_theta_full 27.71
_diffrn_reflns_theta_max 27.71
_diffrn_reflns_theta_min 1.49
_diffrn_standards_decay_% 0
_diffrn_standards_number 0
_exptl_absorpt_coefficient_mu 0.490
_exptl_absorpt_correction_T_max 0.955
_exptl_absorpt_correction_T_min 0.871
_exptl_absorpt_correction_type multi-scan
_exptl_absorpt_process_details '(SADABS; Sheldrick, 1996)'
_exptl_crystal_colour yellow
_exptl_crystal_density_diffrn 1.502
_exptl_crystal_density_method 'not measured'
_exptl_crystal_description block
_exptl_crystal_F_000 1460
_exptl_crystal_size_max 0.289
_exptl_crystal_size_mid 0.235
_exptl_crystal_size_min 0.095
_refine_diff_density_max 0.411
_refine_diff_density_min -0.264
_refine_ls_extinction_method none
_refine_ls_goodness_of_fit_ref 1.001
_refine_ls_hydrogen_treatment mixed
_refine_ls_matrix_type full
_refine_ls_number_parameters 463
_refine_ls_number_reflns 7282
_refine_ls_number_restraints 10
_refine_ls_restrained_S_all 1.001
_refine_ls_R_factor_gt 0.0381
_refine_ls_shift/su_max 0.001
_refine_ls_shift/su_mean 0.000
_refine_ls_structure_factor_coef Fsqd
_refine_ls_weighting_details 'calc w=1/[\s^2^(Fo^2^)+(0.0638P)^2^+0.5366P] where P=(Fo^2^+2Fc^2^)/3'
_refine_ls_weighting_scheme calc
_refine_ls_wR_factor_gt 0.1038
_refine_ls_wR_factor_ref 0.1170
_reflns_number_gt 5127
_reflns_number_total 7282
_reflns_threshold_expression I>2\s(I)
_cod_data_source_file wm2428.cif
_cod_data_source_block I
_cod_original_cell_volume 3129.46(14)
_cod_original_sg_symbol_H-M 'P 21/n'
_cod_database_code 2228592
_cod_database_fobs_code 2228592

loop_
_symmetry_equiv_pos_as_xyz
'x, y, z'
'-x+1/2, y+1/2, -z+1/2'
'-x, -y, -z'
'x-1/2, -y-1/2, z-1/2'

loop_
_atom_site_type_symbol
_atom_site_label
_atom_site_fract_x
_atom_site_fract_y
_atom_site_fract_z
_atom_site_U_iso_or_equiv
_atom_site_adp_type
_atom_site_calc_flag
_atom_site_refinement_flags
_atom_site_occupancy
_atom_site_disorder_assembly
_atom_site_disorder_group
Mn Mn 0.20775(3) 0.527200(13) 0.259979(16) 0.03977(10) Uani d . 1 . .
O O1W 0.3442(2) 0.58989(7) 0.19761(9) 0.0548(4) Uani d D 1 . .
H H1WA 0.302(3) 0.6150(9) 0.1656(12) 0.066 Uiso d D 1 . .
H H1WB 0.395(3) 0.5651(9) 0.1744(13) 0.066 Uiso d D 1 . .
O O1 0.1064(2) 0.31086(7) 0.08413(8) 0.0585(4) Uani d D 1 . .
H H 0.050(3) 0.2960(10) 0.0421(11) 0.070 Uiso d D 1 . .
O O2W 0.3384(2) 0.69978(11) 0.94327(11) 0.0845(6) Uani d D 1 . .
H H2WB 0.310(4) 0.6916(14) 0.9859(11) 0.101 Uiso d D 1 . .
H H2WA 0.254(3) 0.7136(14) 0.9152(14) 0.101 Uiso d D 1 . .
O O2 -0.0390(2) 0.25197(9) 0.15014(9) 0.0759(5) Uani d . 1 . .
O O3W 0.1249(3) 0.72517(11) 0.4755(2) 0.1336(11) Uani d D 1 . .
H H3WB 0.209(3) 0.7467(16) 0.486(3) 0.160 Uiso d D 1 . .
H H3WA 0.042(3) 0.7476(16) 0.462(3) 0.160 Uiso d D 1 . .
O O3 0.4840(2) 0.23215(7) 0.46173(8) 0.0724(5) Uani d . 1 . .
O O4 0.2717(2) 0.17586(7) 0.40925(8) 0.0608(4) Uani d . 1 . .
O O5 0.62133(16) 0.36920(6) 0.26636(7) 0.0440(3) Uani d . 1 . .
O O6 0.40064(17) 0.46344(6) 0.25174(8) 0.0455(3) Uani d . 1 . .
O O7 0.4781(2) 0.49201(7) 0.14154(9) 0.0671(5) Uani d . 1 . .
N N1 0.3104(2) 0.56296(8) 0.37776(10) 0.0517(4) Uani d . 1 . .
N N2 0.1241(2) 0.46239(7) 0.34659(9) 0.0444(4) Uani d . 1 . .
N N3 -0.0037(2) 0.59680(7) 0.24904(10) 0.0474(4) Uani d . 1 . .
N N4 0.01674(19) 0.49978(7) 0.15726(9) 0.0424(4) Uani d . 1 . .
C C1 0.2283(2) 0.28589(8) 0.21010(10) 0.0395(4) Uani d . 1 . .
C C2 0.2303(2) 0.25059(8) 0.27511(10) 0.0415(4) Uani d . 1 . .
H H2 0.1429 0.2243 0.2786 0.050 Uiso calc R 1 . .
C C3 0.3647(2) 0.25495(8) 0.33519(10) 0.0387(4) Uani d . 1 . .
C C4 0.4927(2) 0.29499(8) 0.32972(10) 0.0385(4) Uani d . 1 . .
H H4 0.5824 0.2978 0.3699 0.046 Uiso calc R 1 . .
C C5 0.4888(2) 0.33098(8) 0.26510(10) 0.0366(4) Uani d . 1 . .
C C6 0.3576(2) 0.32568(8) 0.20429(10) 0.0387(4) Uani d . 1 . .
H H6 0.3560 0.3486 0.1599 0.046 Uiso calc R 1 . .
C C7 0.0849(3) 0.28103(9) 0.14504(11) 0.0441(4) Uani d . 1 . .
C C8 0.3719(3) 0.21739(9) 0.40661(10) 0.0452(5) Uani d . 1 . .
C C9 0.6173(2) 0.40997(9) 0.20347(11) 0.0436(4) Uani d . 1 . .
H H9B 0.5972 0.3873 0.1557 0.052 Uiso calc R 1 . .
H H9A 0.7266 0.4285 0.2069 0.052 Uiso calc R 1 . .
C C10 0.4870(2) 0.45928(8) 0.19925(11) 0.0391(4) Uani d . 1 . .
C C11 0.4049(3) 0.61143(11) 0.39264(16) 0.0699(7) Uani d . 1 . .
H H11 0.4292 0.6342 0.3514 0.084 Uiso calc R 1 . .
C C12 0.4691(4) 0.62961(14) 0.4676(2) 0.0944(11) Uani d . 1 . .
H H12 0.5327 0.6644 0.4761 0.113 Uiso calc R 1 . .
C C13 0.4381(4) 0.59635(16) 0.5274(2) 0.0949(12) Uani d . 1 . .
H H13 0.4841 0.6074 0.5775 0.114 Uiso calc R 1 . .
C C14 0.3372(3) 0.54517(13) 0.51546(14) 0.0710(8) Uani d . 1 . .
C C15 0.2971(4) 0.50771(19) 0.57607(15) 0.0959(12) Uani d . 1 . .
H H15 0.3358 0.5179 0.6272 0.115 Uiso calc R 1 . .
C C16 0.2060(4) 0.45879(19) 0.56048(16) 0.0913(11) Uani d . 1 . .
H H16 0.1819 0.4354 0.6012 0.110 Uiso calc R 1 . .
C C17 0.1430(3) 0.44057(14) 0.48282(14) 0.0667(7) Uani d . 1 . .
C C18 0.0533(3) 0.38851(15) 0.46418(18) 0.0842(9) Uani d . 1 . .
H H18 0.0275 0.3638 0.5033 0.101 Uiso calc R 1 . .
C C19 0.0027(3) 0.37328(13) 0.38935(19) 0.0801(8) Uani d . 1 . .
H H19 -0.0560 0.3379 0.3767 0.096 Uiso calc R 1 . .
C C20 0.0403(3) 0.41167(11) 0.33149(14) 0.0596(6) Uani d . 1 . .
H H20 0.0050 0.4011 0.2802 0.072 Uiso calc R 1 . .
C C21 0.1775(2) 0.47682(10) 0.42138(11) 0.0482(5) Uani d . 1 . .
C C22 0.2753(3) 0.52968(10) 0.43802(12) 0.0521(5) Uani d . 1 . .
C C23 -0.0184(3) 0.64320(10) 0.29509(14) 0.0587(6) Uani d . 1 . .
H H23 0.0592 0.6470 0.3400 0.070 Uiso calc R 1 . .
C C24 -0.1426(3) 0.68609(11) 0.27993(18) 0.0715(7) Uani d . 1 . .
H H24 -0.1510 0.7168 0.3150 0.086 Uiso calc R 1 . .
C C25 -0.2517(3) 0.68242(11) 0.21291(19) 0.0729(8) Uani d . 1 . .
H H25 -0.3346 0.7113 0.2013 0.088 Uiso calc R 1 . .
C C26 -0.2408(3) 0.63540(10) 0.16083(14) 0.0585(6) Uani d . 1 . .
C C27 -0.3498(3) 0.62863(13) 0.08932(17) 0.0724(8) Uani d . 1 . .
H H27 -0.4302 0.6578 0.0740 0.087 Uiso calc R 1 . .
C C28 -0.3393(3) 0.58124(14) 0.04358(15) 0.0701(7) Uani d . 1 . .
H H28 -0.4115 0.5784 -0.0032 0.084 Uiso calc R 1 . .
C C29 -0.2185(3) 0.53454(11) 0.06531(12) 0.0531(5) Uani d . 1 . .
C C30 -0.2098(3) 0.48226(12) 0.02292(13) 0.0603(6) Uani d . 1 . .
H H30 -0.2854 0.4761 -0.0222 0.072 Uiso calc R 1 . .
C C31 -0.0914(3) 0.44008(11) 0.04712(12) 0.0567(6) Uani d . 1 . .
H H31 -0.0862 0.4048 0.0194 0.068 Uiso calc R 1 . .
C C32 0.0217(3) 0.45103(10) 0.11419(12) 0.0487(5) Uani d . 1 . .
H H32 0.1048 0.4228 0.1296 0.058 Uiso calc R 1 . .
C C33 -0.1037(2) 0.54120(9) 0.13409(11) 0.0441(5) Uani d . 1 . .
C C34 -0.1145(2) 0.59240(9) 0.18283(12) 0.0465(5) Uani d . 1 . .

loop_
_atom_site_aniso_label
_atom_site_aniso_U_11
_atom_site_aniso_U_22
_atom_site_aniso_U_33
_atom_site_aniso_U_12
_atom_site_aniso_U_13
_atom_site_aniso_U_23
Mn 0.04202(17) 0.03954(18) 0.03701(17) 0.00304(12) 0.00406(12) 0.00051(12)
O1W 0.0625(10) 0.0436(9) 0.0606(10) 0.0093(7) 0.0173(8) 0.0131(7)
O1 0.0702(10) 0.0685(10) 0.0302(7) -0.0123(8) -0.0114(7) 0.0053(7)
O2W 0.0594(11) 0.1263(17) 0.0674(12) 0.0024(11) 0.0084(9) 0.0115(12)
O2 0.0634(10) 0.0999(13) 0.0555(10) -0.0298(10) -0.0173(8) 0.0241(9)
O3W 0.0990(17) 0.0797(17) 0.230(3) -0.0064(13) 0.049(2) 0.0240(19)
O3 0.1013(13) 0.0683(10) 0.0371(8) -0.0295(10) -0.0207(8) 0.0144(7)
O4 0.0910(12) 0.0531(9) 0.0355(7) -0.0239(8) 0.0016(7) 0.0043(6)
O5 0.0392(7) 0.0418(7) 0.0481(7) -0.0008(6) -0.0016(6) 0.0087(6)
O6 0.0492(8) 0.0440(8) 0.0460(8) 0.0077(6) 0.0158(6) 0.0066(6)
O7 0.0841(12) 0.0664(10) 0.0565(9) 0.0243(9) 0.0289(8) 0.0261(8)
N1 0.0498(10) 0.0476(10) 0.0541(11) 0.0055(8) -0.0022(8) -0.0106(8)
N2 0.0386(8) 0.0523(10) 0.0422(9) 0.0035(7) 0.0058(7) 0.0033(7)
N3 0.0497(10) 0.0431(9) 0.0516(10) 0.0056(8) 0.0151(8) 0.0022(8)
N4 0.0403(9) 0.0461(9) 0.0399(9) 0.0027(7) 0.0038(7) 0.0026(7)
C1 0.0475(10) 0.0401(10) 0.0285(9) 0.0004(8) -0.0016(8) -0.0007(7)
C2 0.0510(11) 0.0397(11) 0.0323(9) -0.0035(8) 0.0018(8) 0.0000(7)
C3 0.0534(11) 0.0328(9) 0.0281(9) 0.0006(8) 0.0007(8) -0.0008(7)
C4 0.0455(10) 0.0357(9) 0.0307(9) 0.0025(8) -0.0044(8) -0.0017(7)
C5 0.0405(10) 0.0316(9) 0.0364(9) 0.0037(8) 0.0026(8) -0.0007(7)
C6 0.0480(10) 0.0374(10) 0.0292(9) 0.0023(8) 0.0018(8) 0.0027(7)
C7 0.0522(12) 0.0429(11) 0.0338(10) -0.0017(9) -0.0032(8) -0.0008(8)
C8 0.0643(13) 0.0374(10) 0.0312(9) -0.0026(9) -0.0009(9) -0.0012(8)
C9 0.0396(10) 0.0447(11) 0.0475(11) 0.0025(8) 0.0098(8) 0.0069(9)
C10 0.0402(10) 0.0389(10) 0.0374(10) -0.0016(8) 0.0035(8) 0.0038(8)
C11 0.0628(15) 0.0511(14) 0.0883(18) 0.0051(11) -0.0109(13) -0.0199(13)
C12 0.0787(19) 0.0655(19) 0.123(3) 0.0192(15) -0.0331(19) -0.0488(19)
C13 0.086(2) 0.099(2) 0.085(2) 0.0432(19) -0.0331(17) -0.0548(19)
C14 0.0646(15) 0.0963(19) 0.0463(13) 0.0378(15) -0.0087(11) -0.0240(13)
C15 0.091(2) 0.157(3) 0.0361(14) 0.062(2) -0.0009(14) -0.0113(18)
C16 0.084(2) 0.151(3) 0.0415(15) 0.046(2) 0.0161(14) 0.0221(18)
C17 0.0513(13) 0.098(2) 0.0538(14) 0.0242(14) 0.0184(11) 0.0229(13)
C18 0.0651(17) 0.105(2) 0.087(2) 0.0095(16) 0.0241(15) 0.0476(18)
C19 0.0566(15) 0.0713(18) 0.113(2) -0.0077(13) 0.0156(15) 0.0305(17)
C20 0.0483(12) 0.0599(14) 0.0690(15) -0.0054(11) 0.0044(11) 0.0071(12)
C21 0.0389(10) 0.0679(14) 0.0384(10) 0.0157(10) 0.0076(8) 0.0051(9)
C22 0.0464(11) 0.0686(14) 0.0386(10) 0.0215(10) -0.0013(9) -0.0099(10)
C23 0.0652(14) 0.0488(13) 0.0669(14) 0.0059(11) 0.0254(12) -0.0023(11)
C24 0.0753(17) 0.0474(14) 0.101(2) 0.0112(12) 0.0437(17) -0.0015(13)
C25 0.0591(15) 0.0503(14) 0.117(2) 0.0191(11) 0.0375(16) 0.0205(15)
C26 0.0431(12) 0.0552(13) 0.0803(16) 0.0092(10) 0.0198(11) 0.0257(12)
C27 0.0446(13) 0.0770(18) 0.095(2) 0.0126(12) 0.0091(13) 0.0396(16)
C28 0.0424(12) 0.098(2) 0.0662(16) -0.0008(13) -0.0025(11) 0.0373(15)
C29 0.0380(10) 0.0736(15) 0.0468(12) -0.0056(10) 0.0042(9) 0.0199(11)
C30 0.0480(12) 0.0876(18) 0.0423(11) -0.0211(12) -0.0019(10) 0.0091(12)
C31 0.0617(14) 0.0635(14) 0.0444(12) -0.0183(12) 0.0066(10) -0.0044(10)
C32 0.0491(12) 0.0504(12) 0.0458(11) -0.0040(9) 0.0055(9) -0.0011(9)
C33 0.0360(10) 0.0530(12) 0.0439(11) -0.0003(9) 0.0083(8) 0.0136(9)
C34 0.0389(10) 0.0467(11) 0.0567(12) 0.0064(9) 0.0162(9) 0.0145(9)

loop_
_atom_type_symbol
_atom_type_description
_atom_type_scat_dispersion_real
_atom_type_scat_dispersion_imag
_atom_type_scat_source
C C 0.0033 0.0016 'International Tables Vol C Tables 4.2.6.8 and 6.1.1.4'
H H 0.0000 0.0000 'International Tables Vol C Tables 4.2.6.8 and 6.1.1.4'
N N 0.0061 0.0033 'International Tables Vol C Tables 4.2.6.8 and 6.1.1.4'
O O 0.0106 0.0060 'International Tables Vol C Tables 4.2.6.8 and 6.1.1.4'
Mn Mn 0.3368 0.7283 'International Tables Vol C Tables 4.2.6.8 and 6.1.1.4'

loop_
_geom_angle_atom_site_label_1
_geom_angle_atom_site_label_2
_geom_angle_atom_site_label_3
_geom_angle_site_symmetry_1
_geom_angle_site_symmetry_3
_geom_angle
_geom_angle_publ_flag
O6 Mn O1W . . 87.60(5) ?
O6 Mn N1 . . 97.56(6) ?
O1W Mn N1 . . 95.19(7) ?
O6 Mn N4 . . 100.41(6) ?
O1W Mn N4 . . 96.37(6) ?
N1 Mn N4 . . 158.98(6) ?
O6 Mn N2 . . 85.50(5) ?
O1W Mn N2 . . 165.93(6) ?
N1 Mn N2 . . 73.63(7) ?
N4 Mn N2 . . 96.92(6) ?
O6 Mn N3 . . 171.40(6) ?
O1W Mn N3 . . 87.47(6) ?
N1 Mn N3 . . 89.90(6) ?
N4 Mn N3 . . 73.17(6) ?
N2 Mn N3 . . 100.78(6) ?
Mn O1W H1WA . . 125.9(17) ?
Mn O1W H1WB . . 98.6(17) ?
H1WA O1W H1WB . . 107.6(19) ?
C7 O1 H . . 112.5(17) ?
H2WB O2W H2WA . . 107(2) ?
H3WB O3W H3WA . . 108(3) ?
C5 O5 C9 . . 117.66(14) ?
C10 O6 Mn . . 127.12(12) ?
C11 N1 C22 . . 118.6(2) ?
C11 N1 Mn . . 126.00(18) ?
C22 N1 Mn . . 115.37(14) ?
C20 N2 C21 . . 118.14(19) ?
C20 N2 Mn . . 127.37(15) ?
C21 N2 Mn . . 114.35(14) ?
C23 N3 C34 . . 117.76(18) ?
C23 N3 Mn . . 127.85(15) ?
C34 N3 Mn . . 113.98(13) ?
C32 N4 C33 . . 118.21(17) ?
C32 N4 Mn . . 126.51(13) ?
C33 N4 Mn . . 114.90(13) ?
C2 C1 C6 . . 120.96(17) ?
C2 C1 C7 . . 119.50(17) ?
C6 C1 C7 . . 119.54(16) ?
C1 C2 C3 . . 119.24(17) ?
C1 C2 H2 . . 120.4 ?
C3 C2 H2 . . 120.4 ?
C4 C3 C2 . . 119.79(16) ?
C4 C3 C8 . . 119.30(16) ?
C2 C3 C8 . . 120.91(17) ?
C3 C4 C5 . . 120.79(16) ?
C3 C4 H4 . . 119.6 ?
C5 C4 H4 . . 119.6 ?
O5 C5 C4 . . 115.65(15) ?
O5 C5 C6 . . 124.69(16) ?
C4 C5 C6 . . 119.64(17) ?
C5 C6 C1 . . 119.53(16) ?
C5 C6 H6 . . 120.2 ?
C1 C6 H6 . . 120.2 ?
O2 C7 O1 . . 124.02(18) ?
O2 C7 C1 . . 122.31(17) ?
O1 C7 C1 . . 113.67(17) ?
O4 C8 O3 . . 124.31(18) ?
O4 C8 C3 . . 120.76(17) ?
O3 C8 C3 . . 114.92(17) ?
O5 C9 C10 . . 115.42(15) ?
O5 C9 H9B . . 108.4 ?
C10 C9 H9B . . 108.4 ?
O5 C9 H9A . . 108.4 ?
C10 C9 H9A . . 108.4 ?
H9B C9 H9A . . 107.5 ?
O7 C10 O6 . . 126.36(18) ?
O7 C10 C9 . . 114.52(17) ?
O6 C10 C9 . . 119.11(16) ?
N1 C11 C12 . . 122.6(3) ?
N1 C11 H11 . . 118.7 ?
C12 C11 H11 . . 118.7 ?
C13 C12 C11 . . 119.2(3) ?
C13 C12 H12 . . 120.4 ?
C11 C12 H12 . . 120.4 ?
C12 C13 C14 . . 120.8(3) ?
C12 C13 H13 . . 119.6 ?
C14 C13 H13 . . 119.6 ?
C13 C14 C22 . . 116.9(3) ?
C13 C14 C15 . . 124.2(3) ?
C22 C14 C15 . . 118.9(3) ?
C16 C15 C14 . . 121.0(3) ?
C16 C15 H15 . . 119.5 ?
C14 C15 H15 . . 119.5 ?
C15 C16 C17 . . 122.2(3) ?
C15 C16 H16 . . 118.9 ?
C17 C16 H16 . . 118.9 ?
C18 C17 C21 . . 117.6(2) ?
C18 C17 C16 . . 123.8(3) ?
C21 C17 C16 . . 118.6(3) ?
C19 C18 C17 . . 120.4(2) ?
C19 C18 H18 . . 119.8 ?
C17 C18 H18 . . 119.8 ?
C18 C19 C20 . . 118.8(3) ?
C18 C19 H19 . . 120.6 ?
C20 C19 H19 . . 120.6 ?
N2 C20 C19 . . 122.9(2) ?
N2 C20 H20 . . 118.6 ?
C19 C20 H20 . . 118.6 ?
N2 C21 C17 . . 122.2(2) ?
N2 C21 C22 . . 118.48(19) ?
C17 C21 C22 . . 119.3(2) ?
N1 C22 C14 . . 121.9(2) ?
N1 C22 C21 . . 118.16(18) ?
C14 C22 C21 . . 120.0(2) ?
N3 C23 C24 . . 123.7(2) ?
N3 C23 H23 . . 118.1 ?
C24 C23 H23 . . 118.1 ?
C25 C24 C23 . . 118.6(2) ?
C25 C24 H24 . . 120.7 ?
C23 C24 H24 . . 120.7 ?
C24 C25 C26 . . 120.6(2) ?
C24 C25 H25 . . 119.7 ?
C26 C25 H25 . . 119.7 ?
C25 C26 C34 . . 116.7(2) ?
C25 C26 C27 . . 124.0(2) ?
C34 C26 C27 . . 119.3(2) ?
C28 C27 C26 . . 121.5(2) ?
C28 C27 H27 . . 119.2 ?
C26 C27 H27 . . 119.2 ?
C27 C28 C29 . . 121.3(2) ?
C27 C28 H28 . . 119.4 ?
C29 C28 H28 . . 119.4 ?
C30 C29 C33 . . 117.6(2) ?
C30 C29 C28 . . 123.8(2) ?
C33 C29 C28 . . 118.6(2) ?
C31 C30 C29 . . 120.4(2) ?
C31 C30 H30 . . 119.8 ?
C29 C30 H30 . . 119.8 ?
C30 C31 C32 . . 118.5(2) ?
C30 C31 H31 . . 120.7 ?
C32 C31 H31 . . 120.7 ?
N4 C32 C31 . . 123.3(2) ?
N4 C32 H32 . . 118.4 ?
C31 C32 H32 . . 118.4 ?
N4 C33 C29 . . 121.9(2) ?
N4 C33 C34 . . 118.19(17) ?
C29 C33 C34 . . 119.88(19) ?
N3 C34 C26 . . 122.6(2) ?
N3 C34 C33 . . 118.18(17) ?
C26 C34 C33 . . 119.2(2) ?

loop_
_geom_bond_atom_site_label_1
_geom_bond_atom_site_label_2
_geom_bond_site_symmetry_2
_geom_bond_distance
_geom_bond_publ_flag
Mn O6 . 2.1352(13) y
Mn O1W . 2.1820(15) y
Mn N1 . 2.2462(17) y
Mn N4 . 2.2633(16) y
Mn N2 . 2.2776(16) y
Mn N3 . 2.2974(16) y
O1W H1WA . 0.829(15) ?
O1W H1WB . 0.834(15) ?
O1 C7 . 1.294(2) ?
O1 H . 0.867(16) ?
O2W H2WB . 0.838(16) ?
O2W H2WA . 0.834(17) ?
O2 C7 . 1.210(2) ?
O3W H3WB . 0.831(18) ?
O3W H3WA . 0.839(18) ?
O3 C8 . 1.260(2) ?
O4 C8 . 1.238(2) ?
O5 C5 . 1.369(2) ?
O5 C9 . 1.426(2) ?
O6 C10 . 1.246(2) ?
O7 C10 . 1.241(2) ?
N1 C11 . 1.326(3) ?
N1 C22 . 1.359(3) ?
N2 C20 . 1.324(3) ?
N2 C21 . 1.353(3) ?
N3 C23 . 1.330(3) ?
N3 C34 . 1.353(3) ?
N4 C32 . 1.328(3) ?
N4 C33 . 1.358(2) ?
C1 C2 . 1.384(2) ?
C1 C6 . 1.389(3) ?
C1 C7 . 1.496(2) ?
C2 C3 . 1.392(2) ?
C2 H2 . 0.9300 ?
C3 C4 . 1.383(3) ?
C3 C8 . 1.500(2) ?
C4 C5 . 1.385(2) ?
C4 H4 . 0.9300 ?
C5 C6 . 1.385(2) ?
C6 H6 . 0.9300 ?
C9 C10 . 1.519(3) ?
C9 H9B . 0.9700 ?
C9 H9A . 0.9700 ?
C11 C12 . 1.395(4) ?
C11 H11 . 0.9300 ?
C12 C13 . 1.341(5) ?
C12 H12 . 0.9300 ?
C13 C14 . 1.400(5) ?
C13 H13 . 0.9300 ?
C14 C22 . 1.413(3) ?
C14 C15 . 1.430(5) ?
C15 C16 . 1.322(5) ?
C15 H15 . 0.9300 ?
C16 C17 . 1.435(4) ?
C16 H16 . 0.9300 ?
C17 C18 . 1.381(4) ?
C17 C21 . 1.411(3) ?
C18 C19 . 1.354(4) ?
C18 H18 . 0.9300 ?
C19 C20 . 1.398(3) ?
C19 H19 . 0.9300 ?
C20 H20 . 0.9300 ?
C21 C22 . 1.425(3) ?
C23 C24 . 1.383(3) ?
C23 H23 . 0.9300 ?
C24 C25 . 1.355(4) ?
C24 H24 . 0.9300 ?
C25 C26 . 1.403(4) ?
C25 H25 . 0.9300 ?
C26 C34 . 1.410(3) ?
C26 C27 . 1.421(4) ?
C27 C28 . 1.338(4) ?
C27 H27 . 0.9300 ?
C28 C29 . 1.438(3) ?
C28 H28 . 0.9300 ?
C29 C30 . 1.391(3) ?
C29 C33 . 1.408(3) ?
C30 C31 . 1.362(3) ?
C30 H30 . 0.9300 ?
C31 C32 . 1.392(3) ?
C31 H31 . 0.9300 ?
C32 H32 . 0.9300 ?
C33 C34 . 1.438(3) ?

loop_
_geom_hbond_atom_site_label_D
_geom_hbond_atom_site_label_H
_geom_hbond_atom_site_label_A
_geom_hbond_site_symmetry_A
_geom_hbond_distance_DH
_geom_hbond_distance_HA
_geom_hbond_distance_DA
_geom_hbond_angle_DHA
O1W H1WA O4 2 0.829(15) 1.915(16) 2.740(2) 174(2)
O1 H O3 4_565 0.867(16) 1.559(17) 2.4148(19) 169(3)
O2W H2WB O4 2_556 0.838(16) 2.080(17) 2.917(2) 176(3)
O2W H2WA O2 3_566 0.834(17) 2.075(17) 2.908(3) 177(3)
O3W H3WB O3 3_666 0.831(18) 2.55(2) 3.323(3) 155(4)
O3W H3WA O2W 4_575 0.839(18) 2.011(19) 2.845(3) 173(5)

loop_
_geom_torsion_atom_site_label_1
_geom_torsion_atom_site_label_2
_geom_torsion_atom_site_label_3
_geom_torsion_atom_site_label_4
_geom_torsion_site_symmetry_1
_geom_torsion_site_symmetry_2
_geom_torsion_site_symmetry_3
_geom_torsion_site_symmetry_4
_geom_torsion
_geom_torsion_publ_flag
O1W Mn O6 C10 . . . . -30.45(16) ?
N1 Mn O6 C10 . . . . -125.37(16) ?
N4 Mn O6 C10 . . . . 65.59(16) ?
N2 Mn O6 C10 . . . . 161.82(16) ?
N3 Mn O6 C10 . . . . 24.6(5) ?
O6 Mn N1 C11 . . . . 95.28(18) ?
O1W Mn N1 C11 . . . . 7.02(18) ?
N4 Mn N1 C11 . . . . -116.2(2) ?
N2 Mn N1 C11 . . . . 178.30(19) ?
N3 Mn N1 C11 . . . . -80.42(18) ?
O6 Mn N1 C22 . . . . -82.22(14) ?
O1W Mn N1 C22 . . . . -170.48(14) ?
N4 Mn N1 C22 . . . . 66.4(2) ?
N2 Mn N1 C22 . . . . 0.80(13) ?
N3 Mn N1 C22 . . . . 102.08(14) ?
O6 Mn N2 C20 . . . . -77.02(17) ?
O1W Mn N2 C20 . . . . -137.9(2) ?
N1 Mn N2 C20 . . . . -176.26(18) ?
N4 Mn N2 C20 . . . . 22.95(18) ?
N3 Mn N2 C20 . . . . 97.06(17) ?
O6 Mn N2 C21 . . . . 98.38(14) ?
O1W Mn N2 C21 . . . . 37.5(3) ?
N1 Mn N2 C21 . . . . -0.86(13) ?
N4 Mn N2 C21 . . . . -161.65(13) ?
N3 Mn N2 C21 . . . . -87.54(14) ?
O6 Mn N3 C23 . . . . -140.2(3) ?
O1W Mn N3 C23 . . . . -85.23(17) ?
N1 Mn N3 C23 . . . . 9.97(18) ?
N4 Mn N3 C23 . . . . 177.33(18) ?
N2 Mn N3 C23 . . . . 83.28(18) ?
O6 Mn N3 C34 . . . . 32.1(5) ?
O1W Mn N3 C34 . . . . 87.11(14) ?
N1 Mn N3 C34 . . . . -177.68(14) ?
N4 Mn N3 C34 . . . . -10.33(13) ?
N2 Mn N3 C34 . . . . -104.37(13) ?
O6 Mn N4 C32 . . . . 9.20(17) ?
O1W Mn N4 C32 . . . . 97.91(16) ?
N1 Mn N4 C32 . . . . -139.10(19) ?
N2 Mn N4 C32 . . . . -77.47(17) ?
N3 Mn N4 C32 . . . . -176.69(17) ?
O6 Mn N4 C33 . . . . -163.56(12) ?
O1W Mn N4 C33 . . . . -74.85(13) ?
N1 Mn N4 C33 . . . . 48.1(2) ?
N2 Mn N4 C33 . . . . 109.77(13) ?
N3 Mn N4 C33 . . . . 10.55(12) ?
C6 C1 C2 C3 . . . . -0.4(3) ?
C7 C1 C2 C3 . . . . 179.47(17) ?
C1 C2 C3 C4 . . . . 1.0(3) ?
C1 C2 C3 C8 . . . . -179.91(17) ?
C2 C3 C4 C5 . . . . 0.1(3) ?
C8 C3 C4 C5 . . . . -179.02(17) ?
C9 O5 C5 C4 . . . . -175.88(15) ?
C9 O5 C5 C6 . . . . 5.5(3) ?
C3 C4 C5 O5 . . . . 179.48(16) ?
C3 C4 C5 C6 . . . . -1.8(3) ?
O5 C5 C6 C1 . . . . -178.99(17) ?
C4 C5 C6 C1 . . . . 2.4(3) ?
C2 C1 C6 C5 . . . . -1.3(3) ?
C7 C1 C6 C5 . . . . 178.81(17) ?
C2 C1 C7 O2 . . . . 8.0(3) ?
C6 C1 C7 O2 . . . . -172.1(2) ?
C2 C1 C7 O1 . . . . -172.33(18) ?
C6 C1 C7 O1 . . . . 7.5(3) ?
C4 C3 C8 O4 . . . . -170.49(19) ?
C2 C3 C8 O4 . . . . 10.4(3) ?
C4 C3 C8 O3 . . . . 10.3(3) ?
C2 C3 C8 O3 . . . . -168.75(19) ?
C5 O5 C9 C10 . . . . 69.0(2) ?
Mn O6 C10 O7 . . . . 0.6(3) ?
Mn O6 C10 C9 . . . . -179.20(12) ?
O5 C9 C10 O7 . . . . -175.65(18) ?
O5 C9 C10 O6 . . . . 4.2(3) ?
C22 N1 C11 C12 . . . . -0.2(3) ?
Mn N1 C11 C12 . . . . -177.58(19) ?
N1 C11 C12 C13 . . . . 1.6(4) ?
C11 C12 C13 C14 . . . . -2.4(4) ?
C12 C13 C14 C22 . . . . 2.0(4) ?
C12 C13 C14 C15 . . . . -179.5(3) ?
C13 C14 C15 C16 . . . . -177.5(3) ?
C22 C14 C15 C16 . . . . 1.0(4) ?
C14 C15 C16 C17 . . . . 0.1(5) ?
C15 C16 C17 C18 . . . . 177.2(3) ?
C15 C16 C17 C21 . . . . -1.1(4) ?
C21 C17 C18 C19 . . . . 0.6(4) ?
C16 C17 C18 C19 . . . . -177.7(3) ?
C17 C18 C19 C20 . . . . -1.1(4) ?
C21 N2 C20 C19 . . . . 1.1(3) ?
Mn N2 C20 C19 . . . . 176.39(17) ?
C18 C19 C20 N2 . . . . 0.3(4) ?
C20 N2 C21 C17 . . . . -1.7(3) ?
Mn N2 C21 C17 . . . . -177.57(15) ?
C20 N2 C21 C22 . . . . 176.70(18) ?
Mn N2 C21 C22 . . . . 0.8(2) ?
C18 C17 C21 N2 . . . . 0.9(3) ?
C16 C17 C21 N2 . . . . 179.3(2) ?
C18 C17 C21 C22 . . . . -177.5(2) ?
C16 C17 C21 C22 . . . . 0.9(3) ?
C11 N1 C22 C14 . . . . -0.3(3) ?
Mn N1 C22 C14 . . . . 177.38(16) ?
C11 N1 C22 C21 . . . . -178.37(19) ?
Mn N1 C22 C21 . . . . -0.7(2) ?
C13 C14 C22 N1 . . . . -0.6(3) ?
C15 C14 C22 N1 . . . . -179.2(2) ?
C13 C14 C22 C21 . . . . 177.5(2) ?
C15 C14 C22 C21 . . . . -1.2(3) ?
N2 C21 C22 N1 . . . . -0.1(3) ?
C17 C21 C22 N1 . . . . 178.33(18) ?
N2 C21 C22 C14 . . . . -178.22(19) ?
C17 C21 C22 C14 . . . . 0.2(3) ?
C34 N3 C23 C24 . . . . 1.6(3) ?
Mn N3 C23 C24 . . . . 173.73(17) ?
N3 C23 C24 C25 . . . . -2.9(4) ?
C23 C24 C25 C26 . . . . 1.3(4) ?
C24 C25 C26 C34 . . . . 1.4(3) ?
C24 C25 C26 C27 . . . . -179.6(2) ?
C25 C26 C27 C28 . . . . -176.5(2) ?
C34 C26 C27 C28 . . . . 2.4(3) ?
C26 C27 C28 C29 . . . . 0.9(4) ?
C27 C28 C29 C30 . . . . 175.1(2) ?
C27 C28 C29 C33 . . . . -3.7(3) ?
C33 C29 C30 C31 . . . . -1.4(3) ?
C28 C29 C30 C31 . . . . 179.8(2) ?
C29 C30 C31 C32 . . . . -1.0(3) ?
C33 N4 C32 C31 . . . . -0.7(3) ?
Mn N4 C32 C31 . . . . -173.26(15) ?
C30 C31 C32 N4 . . . . 2.2(3) ?
C32 N4 C33 C29 . . . . -1.9(3) ?
Mn N4 C33 C29 . . . . 171.52(14) ?
C32 N4 C33 C34 . . . . 176.75(17) ?
Mn N4 C33 C34 . . . . -9.8(2) ?
C30 C29 C33 N4 . . . . 2.9(3) ?
C28 C29 C33 N4 . . . . -178.20(18) ?
C30 C29 C33 C34 . . . . -175.71(18) ?
C28 C29 C33 C34 . . . . 3.2(3) ?
C23 N3 C34 C26 . . . . 1.3(3) ?
Mn N3 C34 C26 . . . . -171.89(15) ?
C23 N3 C34 C33 . . . . -177.67(18) ?
Mn N3 C34 C33 . . . . 9.2(2) ?
C25 C26 C34 N3 . . . . -2.7(3) ?
C27 C26 C34 N3 . . . . 178.23(19) ?
C25 C26 C34 C33 . . . . 176.20(18) ?
C27 C26 C34 C33 . . . . -2.8(3) ?
N4 C33 C34 N3 . . . . 0.3(3) ?
C29 C33 C34 N3 . . . . 178.99(17) ?
N4 C33 C34 C26 . . . . -178.66(17) ?
C29 C33 C34 C26 . . . . 0.0(3) ?
